data_4108549
loop_
_publ_author_name
'Dinabandhu Das'
'Leonard J. Barbour'

_publ_contact_author_address
;
Department of Chemistry, 
University of Stellenbosch, 
Matieland, 7602, 
South Africa.
;
_publ_contact_author_email ljb@sun.ac.za
_publ_contact_author_fax '+27 21-808-384'
_publ_contact_author_name 'Prof. Loenard J. Barbour'
_publ_contact_author_phone '+27 21-808-3335'
_publ_section_title
;
 Polymorphism of a Hexa-host: Isolation of Four Different Single-Crystal
 Phases by Melt Crystallization
;
_journal_name_full 'Journal of the American Chemical Society'
_journal_page_first 14032
_journal_page_last 14033
_journal_paper_doi 10.1021/ja804940v
_journal_volume 130
_journal_year 2008
_chemical_formula_moiety 'C48 H24 N6 O6'
_chemical_formula_sum 'C48 H24 N6 O6'
_chemical_formula_weight 780.73
_chemical_name_common Hexa-(4-Cyanophenyloxy)benzene
_chemical_name_systematic
; 
Hexa-(4-Cyanophenyloxy)benzene 
;
_space_group_IT_number 14
_symmetry_cell_setting monoclinic
_symmetry_space_group_name_Hall '-P 2ybc'
_symmetry_space_group_name_H-M 'P 1 21/c 1'
_atom_sites_solution_hydrogens geom
_atom_sites_solution_primary direct
_atom_sites_solution_secondary difmap
_audit_creation_method SHELXL-97
_cell_angle_alpha 90.00
_cell_angle_beta 99.546(3)
_cell_angle_gamma 90.00
_cell_formula_units_Z 4
_cell_length_a 17.667(2)
_cell_length_b 19.927(2)
_cell_length_c 11.4546(14)
_cell_measurement_reflns_used 1639
_cell_measurement_temperature 100(2)
_cell_measurement_theta_max 19.38
_cell_measurement_theta_min 2.34
_cell_volume 3976.8(8)
_computing_cell_refinement 'SAINT (Bruker, 2002)'
_computing_data_collection 'SMART (Bruker, 2001)'
_computing_data_reduction SAINT
_computing_molecular_graphics 'X-Seed (Barbour 2001)'
_computing_structure_refinement 'SHELXL-97 (Sheldrick, 1997)'
_computing_structure_solution 'SHELXS-97 (Sheldrick, 1990)'
_diffrn_ambient_temperature 100(2)
_diffrn_measured_fraction_theta_full 1.000
_diffrn_measured_fraction_theta_max 0.998
_diffrn_measurement_device_type 'CCD area detector'
_diffrn_measurement_method 'phi and omega scans'
_diffrn_radiation_monochromator graphite
_diffrn_radiation_source 'fine-focus sealed tube'
_diffrn_radiation_type MoK\a
_diffrn_radiation_wavelength 0.71073
_diffrn_reflns_av_R_equivalents 0.0610
_diffrn_reflns_av_sigmaI/netI 0.0726
_diffrn_reflns_limit_h_max 21
_diffrn_reflns_limit_h_min -21
_diffrn_reflns_limit_k_max 23
_diffrn_reflns_limit_k_min -23
_diffrn_reflns_limit_l_max 8
_diffrn_reflns_limit_l_min -13
_diffrn_reflns_number 20837
_diffrn_reflns_theta_full 25.00
_diffrn_reflns_theta_max 25.03
_diffrn_reflns_theta_min 1.55
_exptl_absorpt_coefficient_mu 0.088
_exptl_absorpt_correction_T_max 0.9921
_exptl_absorpt_correction_T_min 0.9808
_exptl_absorpt_correction_type multi-scan
_exptl_absorpt_process_details SADABS
_exptl_crystal_colour colorless
_exptl_crystal_density_diffrn 1.304
_exptl_crystal_description 'irregular block'
_exptl_crystal_F_000 1608
_exptl_crystal_size_max 0.22
_exptl_crystal_size_mid 0.17
_exptl_crystal_size_min 0.09
_refine_diff_density_max 0.175
_refine_diff_density_min -0.181
_refine_diff_density_rms 0.039
_refine_ls_extinction_method none
_refine_ls_goodness_of_fit_ref 1.156
_refine_ls_hydrogen_treatment mixed
_refine_ls_matrix_type full
_refine_ls_number_parameters 637
_refine_ls_number_reflns 7000
_refine_ls_number_restraints 0
_refine_ls_restrained_S_all 1.156
_refine_ls_R_factor_all 0.1340
_refine_ls_R_factor_gt 0.0838
_refine_ls_shift/su_max 0.000
_refine_ls_shift/su_mean 0.000
_refine_ls_structure_factor_coef Fsqd
_refine_ls_weighting_details 'calc w=1/[\s^2^(Fo^2^)+(0.0511P)^2^+1.1045P] where P=(Fo^2^+2Fc^2^)/3'
_refine_ls_weighting_scheme calc
_refine_ls_wR_factor_gt 0.1496
_refine_ls_wR_factor_ref 0.1684
_reflns_number_gt 4577
_reflns_number_total 7000
_reflns_threshold_expression >2sigma(I)
_cod_data_source_file ja804940v_si_002_2.cif
_cod_data_source_block M1
_cod_original_cell_volume 3976.7(8)
_cod_database_code 4108549

loop_
_symmetry_equiv_pos_as_xyz
'x, y, z'
'-x, y+1/2, -z+1/2'
'-x, -y, -z'
'x, -y-1/2, z-1/2'

loop_
_atom_site_label
_atom_site_type_symbol
_atom_site_fract_x
_atom_site_fract_y
_atom_site_fract_z
_atom_site_U_iso_or_equiv
_atom_site_adp_type
_atom_site_occupancy
_atom_site_symmetry_multiplicity
_atom_site_calc_flag
O1 O 0.04963(13) 0.47723(12) -0.7133(2) 0.0493(7) Uani 1 1 d
O2 O 0.14816(13) 0.45772(12) -0.5057(2) 0.0522(7) Uani 1 1 d
O3 O 0.09797(13) 0.48261(11) -0.2886(2) 0.0491(7) Uani 1 1 d
O4 O 0.58906(13) 0.58856(11) 0.1500(2) 0.0493(7) Uani 1 1 d
O5 O 0.46039(13) 0.53150(11) 0.2163(2) 0.0474(6) Uani 1 1 d
O6 O 0.36979(13) 0.44365(11) 0.0632(2) 0.0516(7) Uani 1 1 d
N1 N -0.0982(3) 0.2184(2) -1.0513(4) 0.131(2) Uani 1 1 d
N2 N 0.4483(2) 0.6330(2) -0.2285(4) 0.0875(13) Uani 1 1 d
N3 N 0.2303(3) 0.1884(3) -0.0609(9) 0.258(5) Uani 1 1 d
H16 H 0.2815(16) 0.4210(16) -0.452(3) 0.038(9) Uiso 1 1 d
H13 H 0.2532(19) 0.6470(18) -0.347(3) 0.060(11) Uiso 1 1 d
H40 H 0.4264(19) 0.5530(18) 0.411(3) 0.063(11) Uiso 1 1 d
H12 H 0.152(2) 0.5872(17) -0.448(3) 0.062(12) Uiso 1 1 d
H39 H 0.364(2) 0.6502(18) 0.475(4) 0.068(12) Uiso 1 1 d
H29 H 0.5348(19) 0.6545(17) -0.046(3) 0.054(11) Uiso 1 1 d
H37 H 0.3630(19) 0.7377(18) 0.155(3) 0.064(11) Uiso 1 1 d
H5 H -0.035(2) 0.3763(17) -0.667(3) 0.055(12) Uiso 1 1 d
H9 H 0.063(2) 0.4568(19) -0.924(3) 0.069(12) Uiso 1 1 d
H6 H -0.084(2) 0.285(2) -0.778(3) 0.079(13) Uiso 1 1 d
H44 H 0.2129(19) 0.6211(17) 0.036(3) 0.056(11) Uiso 1 1 d
H33 H 0.641(2) 0.6758(18) 0.292(3) 0.069(13) Uiso 1 1 d
H46 H 0.205(2) 0.482(2) 0.299(4) 0.094(15) Uiso 1 1 d
H32 H 0.634(2) 0.7962(19) 0.276(4) 0.079(13) Uiso 1 1 d
H30 H 0.527(2) 0.7720(18) -0.069(4) 0.067(12) Uiso 1 1 d
H43 H 0.308(2) 0.5573(18) -0.031(3) 0.067(12) Uiso 1 1 d
H36 H 0.4200(19) 0.6425(16) 0.092(3) 0.053(11) Uiso 1 1 d
H15 H 0.392(2) 0.4826(18) -0.358(3) 0.073(13) Uiso 1 1 d
H23 H 0.207(2) 0.4595(19) -0.129(3) 0.069(13) Uiso 1 1 d
H47 H 0.302(2) 0.420(2) 0.234(4) 0.085(14) Uiso 1 1 d
H8 H 0.011(2) 0.367(2) -1.044(4) 0.079(14) Uiso 1 1 d
H19 H 0.048(3) 0.364(2) -0.346(4) 0.092(18) Uiso 1 1 d
H22 H 0.249(3) 0.357(2) -0.055(4) 0.091(16) Uiso 1 1 d
H20 H 0.093(2) 0.263(2) -0.273(4) 0.085(15) Uiso 1 1 d
N4 N 0.5728(2) 0.92209(18) 0.0701(4) 0.0874(13) Uani 1 1 d
N5 N 0.2859(3) 0.8017(2) 0.3953(4) 0.1054(16) Uani 1 1 d
N6 N 0.1055(2) 0.6368(2) 0.2578(4) 0.0991(14) Uani 1 1 d
C1 C 0.02460(19) 0.48825(16) -0.6070(3) 0.0369(8) Uani 1 1 d
C2 C 0.07478(19) 0.47924(16) -0.5018(3) 0.0398(9) Uani 1 1 d
C3 C 0.0490(2) 0.48920(16) -0.3949(3) 0.0386(8) Uani 1 1 d
C4 C 0.01866(19) 0.42266(18) -0.7800(3) 0.0443(9) Uani 1 1 d
C5 C -0.0233(3) 0.3733(2) -0.7366(4) 0.0580(12) Uani 1 1 d
C6 C -0.0532(3) 0.3214(2) -0.8087(4) 0.0597(12) Uani 1 1 d
C7 C -0.0402(2) 0.31803(19) -0.9235(3) 0.0578(11) Uani 1 1 d
C8 C 0.0033(3) 0.3671(2) -0.9650(4) 0.0706(14) Uani 1 1 d
C9 C 0.0325(2) 0.4198(2) -0.8946(4) 0.0607(11) Uani 1 1 d
C10 C -0.0723(3) 0.2632(2) -0.9968(4) 0.0848(16) Uani 1 1 d
C11 C 0.20856(19) 0.49773(17) -0.4506(3) 0.0412(9) Uani 1 1 d
C12 C 0.1994(2) 0.56445(19) -0.4245(4) 0.0516(10) Uani 1 1 d
C13 C 0.2616(2) 0.5991(2) -0.3657(4) 0.0523(10) Uani 1 1 d
C14 C 0.3321(2) 0.56772(18) -0.3382(3) 0.0452(9) Uani 1 1 d
C15 C 0.3411(2) 0.50174(19) -0.3705(3) 0.0500(10) Uani 1 1 d
C16 C 0.2785(2) 0.4665(2) -0.4271(3) 0.0487(10) Uani 1 1 d
C17 C 0.3972(2) 0.6040(2) -0.2757(4) 0.0595(11) Uani 1 1 d
C18 C 0.1216(2) 0.41910(18) -0.2488(3) 0.0441(9) Uani 1 1 d
C19 C 0.0872(3) 0.3612(2) -0.2921(5) 0.0771(16) Uani 1 1 d
C20 C 0.1153(3) 0.3013(3) -0.2432(6) 0.100(2) Uani 1 1 d
C21 C 0.1753(3) 0.2992(3) -0.1518(5) 0.0886(17) Uani 1 1 d
C22 C 0.2076(3) 0.3577(3) -0.1110(6) 0.101(2) Uani 1 1 d
C23 C 0.1811(3) 0.4178(3) -0.1572(4) 0.0798(15) Uani 1 1 d
C24 C 0.2050(3) 0.2359(3) -0.1021(8) 0.158(3) Uani 1 1 d
C25 C 0.54383(19) 0.54646(15) 0.0721(3) 0.0386(8) Uani 1 1 d
C26 C 0.4777(2) 0.52071(15) 0.1051(3) 0.0400(9) Uani 1 1 d
C27 C 0.43343(19) 0.47451(15) 0.0318(3) 0.0393(9) Uani 1 1 d
C28 C 0.58580(19) 0.65720(16) 0.1282(3) 0.0411(9) Uani 1 1 d
C29 C 0.5542(2) 0.68370(17) 0.0210(4) 0.0447(9) Uani 1 1 d
C30 C 0.5513(2) 0.75243(18) 0.0077(4) 0.0506(10) Uani 1 1 d
C31 C 0.5805(2) 0.79374(17) 0.1012(4) 0.0514(10) Uani 1 1 d
C32 C 0.6129(2) 0.76610(19) 0.2085(4) 0.0600(12) Uani 1 1 d
C33 C 0.6159(2) 0.69727(19) 0.2219(4) 0.0557(11) Uani 1 1 d
C34 C 0.5766(2) 0.8655(2) 0.0859(4) 0.0626(12) Uani 1 1 d
C35 C 0.42675(18) 0.59044(15) 0.2457(3) 0.0366(8) Uani 1 1 d
C36 C 0.4086(2) 0.64350(17) 0.1701(4) 0.0465(10) Uani 1 1 d
C37 C 0.3728(2) 0.69911(19) 0.2081(4) 0.0514(10) Uani 1 1 d
C38 C 0.3554(2) 0.70035(17) 0.3218(3) 0.0497(10) Uani 1 1 d
C39 C 0.3748(3) 0.64669(19) 0.3956(4) 0.0585(12) Uani 1 1 d
C40 C 0.4110(2) 0.59194(18) 0.3597(4) 0.0542(11) Uani 1 1 d
C41 C 0.3167(3) 0.7576(2) 0.3610(4) 0.0675(12) Uani 1 1 d
C42 C 0.31268(19) 0.48402(17) 0.0967(3) 0.0422(9) Uani 1 1 d
C43 C 0.2876(2) 0.54153(19) 0.0360(4) 0.0508(10) Uani 1 1 d
C44 C 0.2316(2) 0.5797(2) 0.0749(4) 0.0544(11) Uani 1 1 d
C45 C 0.2011(2) 0.56003(19) 0.1737(4) 0.0501(10) Uani 1 1 d
C46 C 0.2250(2) 0.5006(2) 0.2297(4) 0.0549(11) Uani 1 1 d
C47 C 0.2808(2) 0.4620(2) 0.1920(4) 0.0502(10) Uani 1 1 d
C48 C 0.1475(2) 0.6028(2) 0.2204(4) 0.0656(12) Uani 1 1 d

loop_
_atom_site_aniso_label
_atom_site_aniso_U_11
_atom_site_aniso_U_22
_atom_site_aniso_U_33
_atom_site_aniso_U_23
_atom_site_aniso_U_13
_atom_site_aniso_U_12
O1 0.0531(16) 0.0569(16) 0.0411(15) -0.0121(13) 0.0173(12) -0.0156(13)
O2 0.0374(14) 0.0534(15) 0.0650(18) -0.0217(13) 0.0059(13) 0.0005(12)
O3 0.0540(16) 0.0454(15) 0.0419(15) -0.0064(12) -0.0096(13) 0.0021(12)
O4 0.0554(16) 0.0327(13) 0.0557(17) -0.0002(12) -0.0023(13) -0.0028(11)
O5 0.0645(17) 0.0338(13) 0.0483(16) 0.0000(12) 0.0223(13) 0.0117(12)
O6 0.0456(15) 0.0337(13) 0.0815(19) -0.0008(13) 0.0285(14) -0.0014(12)
N1 0.224(6) 0.093(3) 0.089(4) -0.048(3) 0.064(4) -0.064(4)
N2 0.069(3) 0.090(3) 0.094(3) -0.021(2) -0.015(2) -0.016(2)
N3 0.126(5) 0.153(6) 0.486(14) 0.209(8) 0.027(7) 0.033(4)
N4 0.120(3) 0.041(2) 0.097(3) 0.000(2) 0.006(3) -0.016(2)
N5 0.167(4) 0.078(3) 0.082(3) -0.007(2) 0.051(3) 0.054(3)
N6 0.078(3) 0.094(3) 0.134(4) -0.025(3) 0.046(3) 0.017(2)
C1 0.040(2) 0.0370(19) 0.034(2) -0.0047(16) 0.0077(17) -0.0070(16)
C2 0.032(2) 0.0362(19) 0.051(2) -0.0075(17) 0.0059(18) -0.0016(16)
C3 0.041(2) 0.0357(19) 0.036(2) -0.0037(16) -0.0031(17) -0.0064(16)
C4 0.042(2) 0.049(2) 0.043(2) -0.0080(19) 0.0078(18) -0.0011(18)
C5 0.082(3) 0.050(2) 0.049(3) -0.008(2) 0.032(2) -0.013(2)
C6 0.094(3) 0.042(2) 0.046(3) -0.010(2) 0.022(2) -0.013(2)
C7 0.080(3) 0.051(2) 0.044(3) -0.016(2) 0.017(2) -0.004(2)
C8 0.090(4) 0.081(3) 0.046(3) -0.022(3) 0.027(3) -0.019(3)
C9 0.071(3) 0.069(3) 0.047(3) -0.011(2) 0.025(2) -0.019(2)
C10 0.131(4) 0.068(3) 0.064(3) -0.027(3) 0.040(3) -0.029(3)
C11 0.038(2) 0.046(2) 0.040(2) -0.0046(17) 0.0075(17) -0.0030(17)
C12 0.036(2) 0.044(2) 0.073(3) -0.003(2) 0.007(2) 0.0016(19)
C13 0.052(3) 0.042(2) 0.064(3) -0.008(2) 0.013(2) -0.001(2)
C14 0.045(2) 0.050(2) 0.040(2) 0.0034(18) 0.0047(18) -0.0059(19)
C15 0.039(2) 0.055(2) 0.053(3) 0.003(2) -0.001(2) 0.005(2)
C16 0.044(2) 0.044(2) 0.057(3) -0.007(2) 0.0061(19) 0.0054(19)
C17 0.054(3) 0.060(3) 0.061(3) -0.002(2) 0.000(2) -0.004(2)
C18 0.042(2) 0.044(2) 0.046(2) 0.0048(18) 0.0053(18) 0.0021(18)
C19 0.071(3) 0.053(3) 0.096(4) 0.007(3) -0.019(3) -0.008(2)
C20 0.085(4) 0.051(3) 0.157(6) 0.013(4) 0.000(4) -0.011(3)
C21 0.052(3) 0.076(4) 0.132(5) 0.047(3) -0.001(3) -0.001(3)
C22 0.063(3) 0.110(5) 0.114(5) 0.047(4) -0.029(3) 0.007(3)
C23 0.074(3) 0.069(3) 0.080(4) 0.009(3) -0.036(3) -0.003(3)
C24 0.081(4) 0.114(5) 0.278(10) 0.117(6) 0.021(5) 0.014(4)
C25 0.041(2) 0.0225(16) 0.053(2) -0.0031(16) 0.0102(18) 0.0015(15)
C26 0.051(2) 0.0237(17) 0.048(2) 0.0019(16) 0.0152(18) 0.0089(16)
C27 0.037(2) 0.0266(17) 0.057(2) 0.0012(17) 0.0184(18) 0.0021(16)
C28 0.045(2) 0.0332(19) 0.044(2) -0.0027(17) 0.0054(18) 0.0011(16)
C29 0.052(2) 0.036(2) 0.046(3) -0.0079(19) 0.0062(19) -0.0053(18)
C30 0.062(3) 0.038(2) 0.052(3) 0.001(2) 0.010(2) -0.0016(19)
C31 0.065(3) 0.033(2) 0.058(3) -0.0057(19) 0.015(2) -0.0142(19)
C32 0.082(3) 0.043(2) 0.051(3) -0.012(2) 0.000(2) -0.018(2)
C33 0.074(3) 0.044(2) 0.044(3) -0.002(2) -0.005(2) -0.011(2)
C34 0.076(3) 0.042(2) 0.068(3) -0.008(2) 0.008(2) -0.017(2)
C35 0.039(2) 0.0301(18) 0.041(2) -0.0043(16) 0.0089(17) 0.0026(15)
C36 0.063(3) 0.037(2) 0.043(3) -0.0023(18) 0.019(2) 0.0071(18)
C37 0.071(3) 0.038(2) 0.047(3) 0.0047(19) 0.014(2) 0.012(2)
C38 0.069(3) 0.039(2) 0.045(2) -0.0061(18) 0.022(2) 0.0061(19)
C39 0.099(3) 0.045(2) 0.038(3) -0.001(2) 0.029(2) 0.009(2)
C40 0.087(3) 0.033(2) 0.046(3) 0.0048(19) 0.020(2) 0.010(2)
C41 0.107(4) 0.050(2) 0.051(3) -0.001(2) 0.028(3) 0.019(2)
C42 0.036(2) 0.039(2) 0.053(2) -0.0018(18) 0.0144(18) -0.0038(17)
C43 0.050(2) 0.046(2) 0.060(3) 0.006(2) 0.021(2) 0.0013(19)
C44 0.047(2) 0.043(2) 0.074(3) 0.012(2) 0.012(2) 0.003(2)
C45 0.039(2) 0.051(2) 0.064(3) -0.003(2) 0.018(2) 0.0005(18)
C46 0.052(3) 0.064(3) 0.052(3) 0.010(2) 0.016(2) 0.001(2)
C47 0.044(2) 0.049(2) 0.059(3) 0.011(2) 0.012(2) 0.0013(19)
C48 0.051(3) 0.063(3) 0.089(3) -0.011(2) 0.028(2) 0.005(2)

loop_
_atom_type_symbol
_atom_type_description
_atom_type_scat_dispersion_real
_atom_type_scat_dispersion_imag
_atom_type_scat_source
C C 0.0033 0.0016 'International Tables Vol C Tables 4.2.6.8 and 6.1.1.4'
H H 0.0000 0.0000 'International Tables Vol C Tables 4.2.6.8 and 6.1.1.4'
N N 0.0061 0.0033 'International Tables Vol C Tables 4.2.6.8 and 6.1.1.4'
O O 0.0106 0.0060 'International Tables Vol C Tables 4.2.6.8 and 6.1.1.4'

loop_
_geom_angle_atom_site_label_1
_geom_angle_atom_site_label_2
_geom_angle_atom_site_label_3
_geom_angle
_geom_angle_site_symmetry_1
_geom_angle_site_symmetry_3
C1 O1 C4 117.1(3) . .
C2 O2 C11 117.5(3) . .
C3 O3 C18 119.3(3) . .
C25 O4 C28 118.7(3) . .
C26 O5 C35 121.9(3) . .
C27 O6 C42 118.2(2) . .
C3 C1 O1 120.4(3) 3_564 .
C3 C1 C2 119.9(3) 3_564 .
O1 C1 C2 119.7(3) . .
O2 C2 C1 119.0(3) . .
O2 C2 C3 121.5(3) . .
C1 C2 C3 119.5(3) . .
O3 C3 C1 118.2(3) . 3_564
O3 C3 C2 121.0(3) . .
C1 C3 C2 120.5(3) 3_564 .
C5 C4 C9 120.5(4) . .
C5 C4 O1 123.4(3) . .
C9 C4 O1 116.1(3) . .
C6 C5 C4 119.9(4) . .
C6 C5 H5 119(2) . .
C4 C5 H5 121(2) . .
C5 C6 C7 120.3(4) . .
C5 C6 H6 121(2) . .
C7 C6 H6 119(2) . .
C6 C7 C8 119.2(4) . .
C6 C7 C10 119.0(4) . .
C8 C7 C10 121.8(4) . .
C9 C8 C7 121.2(4) . .
C9 C8 H8 118(3) . .
C7 C8 H8 121(3) . .
C8 C9 C4 118.9(4) . .
C8 C9 H9 122(2) . .
C4 C9 H9 119(2) . .
N1 C10 C7 177.5(5) . .
C16 C11 C12 122.0(3) . .
C16 C11 O2 115.2(3) . .
C12 C11 O2 122.7(3) . .
C13 C12 C11 118.5(4) . .
C13 C12 H12 120(2) . .
C11 C12 H12 122(2) . .
C12 C13 C14 120.0(4) . .
C12 C13 H13 117(2) . .
C14 C13 H13 123(2) . .
C13 C14 C15 120.6(3) . .
C13 C14 C17 120.0(3) . .
C15 C14 C17 119.4(3) . .
C16 C15 C14 119.4(4) . .
C16 C15 H15 122(2) . .
C14 C15 H15 119(2) . .
C11 C16 C15 119.3(4) . .
C11 C16 H16 117.8(18) . .
C15 C16 H16 122.9(18) . .
N2 C17 C14 178.8(5) . .
C23 C18 C19 120.5(4) . .
C23 C18 O3 115.1(3) . .
C19 C18 O3 124.3(3) . .
C18 C19 C20 118.6(5) . .
C18 C19 H19 118(3) . .
C20 C19 H19 123(3) . .
C21 C20 C19 121.5(5) . .
C21 C20 H20 120(3) . .
C19 C20 H20 119(3) . .
C22 C21 C20 118.2(5) . .
C22 C21 C24 120.8(5) . .
C20 C21 C24 121.0(6) . .
C21 C22 C23 121.8(5) . .
C21 C22 H22 119(3) . .
C23 C22 H22 119(3) . .
C18 C23 C22 119.4(5) . .
C18 C23 H23 120(2) . .
C22 C23 H23 121(2) . .
N3 C24 C21 177.2(9) . .
O4 C25 C27 121.4(3) . 3_665
O4 C25 C26 118.3(3) . .
C27 C25 C26 120.1(3) 3_665 .
O5 C26 C25 121.5(3) . .
O5 C26 C27 118.2(3) . .
C25 C26 C27 119.6(3) . .
O6 C27 C25 117.1(3) . 3_665
O6 C27 C26 122.4(3) . .
C25 C27 C26 120.3(3) 3_665 .
C29 C28 C33 121.7(3) . .
C29 C28 O4 122.7(3) . .
C33 C28 O4 115.6(3) . .
C28 C29 C30 119.0(4) . .
C28 C29 H29 121(2) . .
C30 C29 H29 120(2) . .
C29 C30 C31 120.3(4) . .
C29 C30 H30 119(2) . .
C31 C30 H30 120(2) . .
C30 C31 C32 119.9(3) . .
C30 C31 C34 119.6(4) . .
C32 C31 C34 120.5(4) . .
C33 C32 C31 119.9(4) . .
C33 C32 H32 121(2) . .
C31 C32 H32 119(2) . .
C28 C33 C32 119.2(4) . .
C28 C33 H33 117(2) . .
C32 C33 H33 123(2) . .
N4 C34 C31 177.9(5) . .
C36 C35 C40 121.2(3) . .
C36 C35 O5 124.5(3) . .
C40 C35 O5 114.3(3) . .
C35 C36 C37 119.4(4) . .
C35 C36 H36 121(2) . .
C37 C36 H36 120(2) . .
C36 C37 C38 119.6(4) . .
C36 C37 H37 119(2) . .
C38 C37 H37 122(2) . .
C39 C38 C37 119.6(3) . .
C39 C38 C41 120.6(3) . .
C37 C38 C41 119.9(4) . .
C40 C39 C38 121.4(4) . .
C40 C39 H39 121(2) . .
C38 C39 H39 117(2) . .
C39 C40 C35 118.8(4) . .
C39 C40 H40 123(2) . .
C35 C40 H40 118(2) . .
N5 C41 C38 177.8(5) . .
C43 C42 C47 121.7(4) . .
C43 C42 O6 122.0(3) . .
C47 C42 O6 116.3(3) . .
C42 C43 C44 119.0(4) . .
C42 C43 H43 123(2) . .
C44 C43 H43 118(2) . .
C43 C44 C45 120.2(4) . .
C43 C44 H44 122(2) . .
C45 C44 H44 118(2) . .
C46 C45 C44 119.4(4) . .
C46 C45 C48 120.3(4) . .
C44 C45 C48 120.2(4) . .
C47 C46 C45 121.0(4) . .
C47 C46 H46 114(3) . .
C45 C46 H46 125(3) . .
C46 C47 C42 118.5(4) . .
C46 C47 H47 123(2) . .
C42 C47 H47 118(2) . .
N6 C48 C45 179.6(6) . .

loop_
_geom_bond_atom_site_label_1
_geom_bond_atom_site_label_2
_geom_bond_distance
_geom_bond_site_symmetry_2
O1 C1 1.381(4) .
O1 C4 1.388(4) .
O2 C2 1.373(4) .
O2 C11 1.396(4) .
O3 C3 1.378(4) .
O3 C18 1.386(4) .
O4 C25 1.379(4) .
O4 C28 1.390(4) .
O5 C26 1.374(4) .
O5 C35 1.383(4) .
O6 C27 1.380(4) .
O6 C42 1.393(4) .
N1 C10 1.141(5) .
N2 C17 1.132(5) .
N3 C24 1.116(6) .
N4 C34 1.143(5) .
N5 C41 1.137(5) .
N6 C48 1.141(5) .
C1 C3 1.379(4) 3_564
C1 C2 1.384(4) .
C2 C3 1.389(5) .
C3 C1 1.379(4) 3_564
C4 C5 1.374(5) .
C4 C9 1.376(5) .
C5 C6 1.372(5) .
C5 H5 0.86(4) .
C6 C7 1.373(5) .
C6 H6 1.00(4) .
C7 C8 1.377(6) .
C7 C10 1.436(6) .
C8 C9 1.373(6) .
C8 H8 0.93(4) .
C9 H9 1.01(4) .
C11 C16 1.369(5) .
C11 C12 1.378(5) .
C12 C13 1.376(5) .
C12 H12 0.95(4) .
C13 C14 1.383(5) .
C13 H13 0.99(3) .
C14 C15 1.382(5) .
C14 C17 1.444(5) .
C15 C16 1.377(5) .
C15 H15 0.96(4) .
C16 H16 0.95(3) .
C18 C23 1.356(5) .
C18 C19 1.359(5) .
C19 C20 1.374(6) .
C19 H19 0.85(4) .
C20 C21 1.361(7) .
C20 H20 0.90(4) .
C21 C22 1.346(7) .
C21 C24 1.448(7) .
C22 C23 1.361(6) .
C22 H22 0.89(4) .
C23 H23 0.97(4) .
C25 C27 1.382(5) 3_665
C25 C26 1.386(5) .
C26 C27 1.395(5) .
C27 C25 1.382(5) 3_665
C28 C29 1.368(5) .
C28 C33 1.373(5) .
C29 C30 1.378(5) .
C29 H29 0.97(3) .
C30 C31 1.381(5) .
C30 H30 0.99(4) .
C31 C32 1.382(5) .
C31 C34 1.440(5) .
C32 C33 1.380(5) .
C32 H32 1.00(4) .
C33 H33 0.95(4) .
C35 C36 1.371(5) .
C35 C40 1.380(5) .
C36 C37 1.381(5) .
C36 H36 0.95(3) .
C37 C38 1.387(5) .
C37 H37 0.97(4) .
C38 C39 1.371(5) .
C38 C41 1.439(5) .
C39 C40 1.362(5) .
C39 H39 0.97(4) .
C40 H40 0.98(4) .
C42 C43 1.375(5) .
C42 C47 1.381(5) .
C43 C44 1.379(5) .
C43 H43 0.96(4) .
C44 C45 1.388(5) .
C44 H44 0.97(3) .
C45 C46 1.379(5) .
C45 C48 1.441(5) .
C46 C47 1.375(5) .
C46 H46 1.00(4) .
C47 H47 1.00(4) .
